data_4511528
loop_
_publ_author_name
'Das, Sunirban'
'Maloor, Simi Alathady'
'Pal, Satyanarayan'
'Pal, Samudranil'

_publ_section_title
;
 Solvated Square-Planar Ternary Copper(II) Complexes:&#x2009;
 Solvent-Dependent Zipper and Columnar Structures
;
_journal_issue 9
_journal_name_full 'Crystal Growth &amp; Design'
_journal_page_first 2103
_journal_paper_doi 10.1021/cg060305a
_journal_volume 6
_journal_year 2006
_chemical_formula_moiety 'C12 H9 Br Cu N2 O, 2(H2 O)'
_chemical_formula_sum 'C12 H13 Br Cu N2 O3'
_chemical_formula_weight 376.69
_chemical_name_systematic
;
 ?
;
_space_group_IT_number 11
_symmetry_cell_setting monoclinic
_symmetry_space_group_name_Hall '-P 2yb'
_symmetry_space_group_name_H-M 'P 1 21/m 1'
_atom_sites_solution_hydrogens geom
_atom_sites_solution_primary direct
_atom_sites_solution_secondary difmap
_audit_creation_method SHELXL-97
_cell_angle_alpha 90.00
_cell_angle_beta 100.5340(10)
_cell_angle_gamma 90.00
_cell_formula_units_Z 2
_cell_length_a 9.5793(8)
_cell_length_b 6.4040(5)
_cell_length_c 10.7646(9)
_cell_measurement_reflns_used 4097
_cell_measurement_temperature 100
_cell_measurement_theta_max 28.24
_cell_measurement_theta_min 2.62
_cell_volume 649.23(9)
_computing_cell_refinement 'Bruker SMART (2003)'
_computing_data_collection 'Bruker SMART (2003)'
_computing_data_reduction 'Bruker SAINT-Plus (2003)'
_computing_molecular_graphics 'ORTEX6a (McArdle,1995), PLATON (Spek,2002)'
_computing_publication_material SHELXL-97
_computing_structure_refinement 'SHELXL-97 (Sheldrick, 1997)'
_computing_structure_solution 'SHELXS-97 (Sheldrick, 1990)'
_diffrn_ambient_temperature 100
_diffrn_measured_fraction_theta_full 0.971
_diffrn_measured_fraction_theta_max 0.971
_diffrn_measurement_device_type 'SMART CCD area detector'
_diffrn_measurement_method 'phi and omega scans'
_diffrn_radiation_monochromator graphite
_diffrn_radiation_source 'fine-focus sealed tube'
_diffrn_radiation_type MoK\a
_diffrn_radiation_wavelength 0.71073
_diffrn_reflns_av_R_equivalents 0.0249
_diffrn_reflns_av_sigmaI/netI 0.0204
_diffrn_reflns_limit_h_max 12
_diffrn_reflns_limit_h_min -12
_diffrn_reflns_limit_k_max 8
_diffrn_reflns_limit_k_min -8
_diffrn_reflns_limit_l_max 14
_diffrn_reflns_limit_l_min -14
_diffrn_reflns_number 7574
_diffrn_reflns_theta_full 28.27
_diffrn_reflns_theta_max 28.27
_diffrn_reflns_theta_min 1.92
_exptl_absorpt_coefficient_mu 4.763
_exptl_absorpt_correction_T_max 0.8323
_exptl_absorpt_correction_T_min 0.3595
_exptl_absorpt_correction_type multi-scan
_exptl_absorpt_process_details 'SADABS (Sheldrick, 1997)'
_exptl_crystal_colour Brown
_exptl_crystal_density_diffrn 1.927
_exptl_crystal_density_meas ?
_exptl_crystal_density_method 'not measured'
_exptl_crystal_description 'Rectangular blocks'
_exptl_crystal_F_000 374
_exptl_crystal_size_max 0.27
_exptl_crystal_size_mid 0.12
_exptl_crystal_size_min 0.04
_refine_diff_density_max 0.905
_refine_diff_density_min -0.399
_refine_diff_density_rms 0.107
_refine_ls_extinction_method none
_refine_ls_goodness_of_fit_ref 1.061
_refine_ls_hydrogen_treatment mixed
_refine_ls_matrix_type full
_refine_ls_number_parameters 121
_refine_ls_number_reflns 1706
_refine_ls_number_restraints 3
_refine_ls_restrained_S_all 1.060
_refine_ls_R_factor_all 0.0334
_refine_ls_R_factor_gt 0.0285
_refine_ls_shift/su_max 0.001
_refine_ls_shift/su_mean 0.000
_refine_ls_structure_factor_coef Fsqd
_refine_ls_weighting_details 'calc w=1/[\s^2^(Fo^2^)+(0.0344P)^2^+1.0331P] where P=(Fo^2^+2Fc^2^)/3'
_refine_ls_weighting_scheme calc
_refine_ls_wR_factor_gt 0.0695
_refine_ls_wR_factor_ref 0.0722
_reflns_number_gt 1528
_reflns_number_total 1706
_reflns_threshold_expression >2sigma(I)
_cod_data_source_file cg060305asi20060525_083735.cif
_cod_data_source_block '[Cu(pyp)Br].2H2O_(2)'
_cod_depositor_comments
;
The following automatic conversions were performed:

'_symmetry_cell_setting' value 'Monoclinic' changed to 'monoclinic'
according to
/usr/data/users/saulius/automatic-downloads/retrospective/ACS/lib/dictionaries/cif_core.dic
dictionary named 'cif_core.dic' version 2.4.2 from 2011-04-26.

Automatic conversion script
Id: cif_fix_values 2281 2013-09-26 08:29:07Z andrius 

The following automatic conversions were performed:

'_exptl_crystal_density_meas' value 'not measured' was changed to '?'
- the value is perceived as not measured.

Automatic conversion script
Id: cif_fix_values 3008 2015-01-20 13:52:24Z robertas 
;
_cod_original_sg_symbol_H-M 'P 21/m'
_cod_database_code 4511528

loop_
_symmetry_equiv_pos_as_xyz
'x, y, z'
'-x, y+1/2, -z'
'-x, -y, -z'
'x, -y-1/2, z'

loop_
_atom_site_label
_atom_site_type_symbol
_atom_site_fract_x
_atom_site_fract_y
_atom_site_fract_z
_atom_site_U_iso_or_equiv
_atom_site_adp_type
_atom_site_occupancy
_atom_site_symmetry_multiplicity
_atom_site_calc_flag
_atom_site_refinement_flags
Cu Cu 0.47403(4) 0.2500 0.73313(3) 0.01456(11) Uani 1 2 d S
Br Br 0.33521(3) 0.2500 0.89033(3) 0.02571(12) Uani 1 2 d S
O1 O 0.3125(2) 0.2500 0.5940(2) 0.0167(4) Uani 1 2 d S
N1 N 0.5839(3) 0.2500 0.5966(2) 0.0125(5) Uani 1 2 d S
N2 N 0.6711(3) 0.2500 0.8384(3) 0.0155(5) Uani 1 2 d S
C1 C 0.3532(3) 0.2500 0.4819(3) 0.0146(6) Uani 1 2 d S
C2 C 0.2553(3) 0.2500 0.3669(3) 0.0173(6) Uani 1 2 d S
H2 H 0.1583 0.2500 0.3672 0.021 Uiso 1 2 calc SR
C3 C 0.3041(3) 0.2500 0.2536(3) 0.0175(6) Uani 1 2 d S
H3 H 0.2388 0.2500 0.1782 0.021 Uiso 1 2 calc SR
C4 C 0.4491(4) 0.2500 0.2498(3) 0.0183(6) Uani 1 2 d S
H4 H 0.4795 0.2500 0.1726 0.022 Uiso 1 2 calc SR
C5 C 0.5474(3) 0.2500 0.3618(3) 0.0165(6) Uani 1 2 d S
H5 H 0.6442 0.2500 0.3603 0.020 Uiso 1 2 calc SR
C6 C 0.4994(3) 0.2500 0.4768(3) 0.0139(6) Uani 1 2 d S
C7 C 0.7192(3) 0.2500 0.6301(3) 0.0149(6) Uani 1 2 d S
H7 H 0.7794 0.2500 0.5714 0.018 Uiso 1 2 calc SR
C8 C 0.7736(3) 0.2500 0.7661(3) 0.0159(6) Uani 1 2 d S
C9 C 0.9162(3) 0.2500 0.8183(3) 0.0199(7) Uani 1 2 d S
H9 H 0.9847 0.2500 0.7673 0.024 Uiso 1 2 calc SR
C10 C 0.9549(4) 0.2500 0.9491(3) 0.0247(7) Uani 1 2 d S
H10 H 1.0504 0.2500 0.9868 0.030 Uiso 1 2 calc SR
C11 C 0.8518(4) 0.2500 1.0226(3) 0.0278(8) Uani 1 2 d S
H11 H 0.8763 0.2500 1.1103 0.033 Uiso 1 2 calc SR
C12 C 0.7102(4) 0.2500 0.9632(3) 0.0227(7) Uani 1 2 d S
H12 H 0.6402 0.2500 1.0128 0.027 Uiso 1 2 calc SR
O2 O 0.0894(3) 0.9645(5) 0.6125(3) 0.0683(10) Uani 1 1 d D
H2A H 0.102(10) 0.817(2) 0.606(9) 0.102 Uiso 0.50 1 d PD
H2B H 0.002(6) 0.952(19) 0.553(7) 0.102 Uiso 0.50 1 d PD
H2C H 0.156(4) 1.077(5) 0.619(5) 0.102 Uiso 1 1 d D

loop_
_atom_site_aniso_label
_atom_site_aniso_U_11
_atom_site_aniso_U_22
_atom_site_aniso_U_33
_atom_site_aniso_U_23
_atom_site_aniso_U_13
_atom_site_aniso_U_12
Cu 0.01089(19) 0.0203(2) 0.0127(2) 0.000 0.00269(14) 0.000
Br 0.01667(18) 0.0449(2) 0.01717(18) 0.000 0.00726(13) 0.000
O1 0.0114(10) 0.0230(12) 0.0158(11) 0.000 0.0029(8) 0.000
N1 0.0137(12) 0.0114(12) 0.0121(12) 0.000 0.0015(9) 0.000
N2 0.0133(12) 0.0173(13) 0.0160(13) 0.000 0.0028(10) 0.000
C1 0.0159(14) 0.0116(13) 0.0164(14) 0.000 0.0032(11) 0.000
C2 0.0131(14) 0.0173(15) 0.0209(16) 0.000 0.0011(12) 0.000
C3 0.0202(15) 0.0157(15) 0.0141(15) 0.000 -0.0039(12) 0.000
C4 0.0227(16) 0.0173(15) 0.0155(15) 0.000 0.0052(12) 0.000
C5 0.0162(14) 0.0158(15) 0.0177(15) 0.000 0.0038(12) 0.000
C6 0.0131(13) 0.0119(13) 0.0164(15) 0.000 0.0016(11) 0.000
C7 0.0124(14) 0.0159(14) 0.0169(15) 0.000 0.0041(11) 0.000
C8 0.0168(15) 0.0155(14) 0.0154(14) 0.000 0.0031(12) 0.000
C9 0.0140(15) 0.0249(17) 0.0214(17) 0.000 0.0047(12) 0.000
C10 0.0137(15) 0.0347(19) 0.0233(18) 0.000 -0.0028(13) 0.000
C11 0.0229(17) 0.045(2) 0.0142(16) 0.000 -0.0005(13) 0.000
C12 0.0200(16) 0.0316(19) 0.0172(16) 0.000 0.0052(13) 0.000
O2 0.0437(14) 0.081(2) 0.092(2) -0.0565(18) 0.0418(14) -0.0417(14)

loop_
_atom_type_symbol
_atom_type_description
_atom_type_scat_dispersion_real
_atom_type_scat_dispersion_imag
_atom_type_scat_source
C C 0.0033 0.0016 'International Tables Vol C Tables 4.2.6.8 and 6.1.1.4'
H H 0.0000 0.0000 'International Tables Vol C Tables 4.2.6.8 and 6.1.1.4'
N N 0.0061 0.0033 'International Tables Vol C Tables 4.2.6.8 and 6.1.1.4'
O O 0.0106 0.0060 'International Tables Vol C Tables 4.2.6.8 and 6.1.1.4'
Br Br -0.2901 2.4595 'International Tables Vol C Tables 4.2.6.8 and 6.1.1.4'
Cu Cu 0.3201 1.2651 'International Tables Vol C Tables 4.2.6.8 and 6.1.1.4'

loop_
_geom_angle_atom_site_label_1
_geom_angle_atom_site_label_2
_geom_angle_atom_site_label_3
_geom_angle
_geom_angle_site_symmetry_3
O1 Cu N1 83.31(10) .
O1 Cu N2 164.39(10) .
N1 Cu N2 81.09(11) .
O1 Cu Br 94.57(7) .
N1 Cu Br 177.87(7) .
N2 Cu Br 101.04(8) .
O1 Cu Cu 62.36(5) 2_646
N1 Cu Cu 40.56(4) 2_646
N2 Cu Cu 104.81(7) 2_646
Br Cu Cu 138.171(11) 2_646
C1 O1 Cu 111.90(19) .
C7 N1 C6 130.4(3) .
C7 N1 Cu 116.4(2) .
C6 N1 Cu 113.2(2) .
C12 N2 C8 118.6(3) .
C12 N2 Cu 129.1(2) .
C8 N2 Cu 112.3(2) .
O1 C1 C2 122.4(3) .
O1 C1 C6 119.4(3) .
C2 C1 C6 118.1(3) .
C3 C2 C1 119.7(3) .
C2 C3 C4 121.6(3) .
C5 C4 C3 119.7(3) .
C4 C5 C6 119.2(3) .
N1 C6 C5 126.2(3) .
N1 C6 C1 112.2(3) .
C5 C6 C1 121.6(3) .
N1 C7 C8 116.0(3) .
N2 C8 C9 122.2(3) .
N2 C8 C7 114.2(3) .
C9 C8 C7 123.6(3) .
C8 C9 C10 118.3(3) .
C11 C10 C9 119.8(3) .
C10 C11 C12 118.6(3) .
N2 C12 C11 122.5(3) .

loop_
_geom_bond_atom_site_label_1
_geom_bond_atom_site_label_2
_geom_bond_distance
_geom_bond_site_symmetry_2
Cu O1 1.947(2) .
Cu N1 1.958(3) .
Cu N2 2.016(3) .
Cu Br 2.3355(5) .
Cu Cu 6.0502(7) 2_646
O1 C1 1.334(4) .
N1 C7 1.280(4) .
N1 C6 1.392(4) .
N2 C12 1.328(4) .
N2 C8 1.359(4) .
C1 C2 1.410(4) .
C1 C6 1.411(4) .
C2 C3 1.383(5) .
C3 C4 1.397(5) .
C4 C5 1.388(4) .
C5 C6 1.398(4) .
C7 C8 1.462(4) .
C8 C9 1.379(4) .
C9 C10 1.388(5) .
C10 C11 1.374(5) .
C11 C12 1.390(5) .
